data_2225629
loop_
_publ_author_name
'Khan, Islam Ullah'
Ejaz
'\,Sahin, Onur'
'B\"uy\"ukg\"ung\"or, Orhan'

_publ_section_title
;
 Diazidobis(propane-1,3-diamine)copper(II)
;
_journal_coeditor_code OM2325
_journal_issue 4
_journal_name_full 'Acta Crystallographica Section E'
_journal_page_first m434
_journal_page_last m435
_journal_paper_doi 10.1107/S1600536810010184
_journal_volume 66
_journal_year 2010
_chemical_formula_iupac '[Cu (N3)2 (C3 H10 N2)2]'
_chemical_formula_moiety 'C6 H20 Cu N10'
_chemical_formula_sum 'C6 H20 Cu N10'
_chemical_formula_weight 295.86
_chemical_name_systematic
;
Diazidobis(propane-1,3-diamine)copper(II)
;
_space_group_IT_number 2
_symmetry_cell_setting triclinic
_symmetry_space_group_name_Hall '-P 1'
_symmetry_space_group_name_H-M 'P -1'
_atom_sites_solution_hydrogens geom
_atom_sites_solution_primary direct
_atom_sites_solution_secondary difmap
_cell_angle_alpha 93.296(3)
_cell_angle_beta 98.306(3)
_cell_angle_gamma 119.453(2)
_cell_formula_units_Z 1
_cell_length_a 6.6869(4)
_cell_length_b 6.7743(4)
_cell_length_c 8.2445(8)
_cell_measurement_reflns_used 4650
_cell_measurement_temperature 296
_cell_measurement_theta_max 28.59
_cell_measurement_theta_min 3.49
_cell_volume 318.19(4)
_computing_cell_refinement 'SAINT (Bruker, 2009)'
_computing_data_collection 'APEX2 (Bruker, 2009)'
_computing_data_reduction 'SAINT (Bruker, 2009)'
_computing_molecular_graphics 'ORTEP-3 for Windows (Farrugia, 1997)'
_computing_publication_material 'WinGX (Farrugia, 1999)'
_computing_structure_refinement 'SHELXL97 (Sheldrick, 2008)'
_computing_structure_solution 'SHELXS97 (Sheldrick, 2008)'
_diffrn_ambient_temperature 296
_diffrn_measured_fraction_theta_full 0.984
_diffrn_measured_fraction_theta_max 0.984
_diffrn_measurement_device_type 'Bruker Kappa APEXII'
_diffrn_measurement_method '\f and \w'
_diffrn_radiation_monochromator graphite
_diffrn_radiation_source 'fine-focus sealed tube'
_diffrn_radiation_type MoK\a
_diffrn_radiation_wavelength 0.71073
_diffrn_reflns_av_R_equivalents 0.0228
_diffrn_reflns_av_sigmaI/netI 0.0196
_diffrn_reflns_limit_h_max 5
_diffrn_reflns_limit_h_min -8
_diffrn_reflns_limit_k_max 8
_diffrn_reflns_limit_k_min -8
_diffrn_reflns_limit_l_max 10
_diffrn_reflns_limit_l_min -10
_diffrn_reflns_number 5360
_diffrn_reflns_theta_full 27.99
_diffrn_reflns_theta_max 27.99
_diffrn_reflns_theta_min 2.52
_exptl_absorpt_coefficient_mu 1.715
_exptl_absorpt_correction_type none
_exptl_crystal_colour blue
_exptl_crystal_density_diffrn 1.544
_exptl_crystal_density_method 'not measured'
_exptl_crystal_description blocks
_exptl_crystal_F_000 155
_exptl_crystal_size_max 0.27
_exptl_crystal_size_mid 0.25
_exptl_crystal_size_min 0.22
_refine_diff_density_max 0.423
_refine_diff_density_min -0.441
_refine_ls_extinction_method none
_refine_ls_goodness_of_fit_ref 1.006
_refine_ls_hydrogen_treatment mixed
_refine_ls_matrix_type full
_refine_ls_number_parameters 95
_refine_ls_number_reflns 1497
_refine_ls_number_restraints 4
_refine_ls_restrained_S_all 1.011
_refine_ls_R_factor_all 0.0223
_refine_ls_R_factor_gt 0.0183
_refine_ls_shift/su_max 0.000
_refine_ls_shift/su_mean 0.000
_refine_ls_structure_factor_coef Fsqd
_refine_ls_weighting_details 'calc w=1/[\s^2^(Fo^2^)+(0.0676P)^2^+0.0082P] where P=(Fo^2^+2Fc^2^)/3'
_refine_ls_weighting_scheme calc
_refine_ls_wR_factor_gt 0.0615
_refine_ls_wR_factor_ref 0.0769
_reflns_number_gt 1467
_reflns_number_total 1497
_reflns_threshold_expression I>2\s(I)
_cod_data_source_file om2325.cif
_cod_data_source_block I
_cod_database_code 2225629
_cod_database_fobs_code 2225629

loop_
_symmetry_equiv_pos_as_xyz
'x, y, z'
'-x, -y, -z'

loop_
_atom_site_type_symbol
_atom_site_label
_atom_site_fract_x
_atom_site_fract_y
_atom_site_fract_z
_atom_site_U_iso_or_equiv
_atom_site_adp_type
_atom_site_calc_flag
_atom_site_refinement_flags
_atom_site_occupancy
_atom_site_disorder_assembly
_atom_site_disorder_group
C C1 1.2523(3) 0.1281(3) 0.3530(2) 0.0388(4) Uani d . 1 . .
H H1A 1.3929 0.1612 0.4300 0.047 Uiso calc R 1 . .
H H1B 1.1251 -0.0175 0.3700 0.047 Uiso calc R 1 . .
C C2 1.1953(3) 0.3138(3) 0.3892(2) 0.0401(4) Uani d . 1 . .
H H2A 1.3207 0.4574 0.3679 0.048 Uiso calc R 1 . .
H H2B 1.1916 0.3312 0.5062 0.048 Uiso calc R 1 . .
C C3 0.9655(3) 0.2714(3) 0.2899(2) 0.0400(4) Uani d . 1 . .
H H3A 0.8381 0.1311 0.3136 0.048 Uiso calc R 1 . .
H H3B 0.9412 0.3964 0.3233 0.048 Uiso calc R 1 . .
N N1 1.2889(2) 0.1090(2) 0.18062(17) 0.0313(3) Uani d D 1 . .
H H1 1.338(3) 0.017(3) 0.173(2) 0.029(5) Uiso d D 1 . .
H H2 1.398(3) 0.241(3) 0.169(3) 0.034(5) Uiso d D 1 . .
N N2 0.9619(2) 0.2524(2) 0.10959(17) 0.0317(3) Uani d D 1 . .
H H3 1.078(3) 0.368(3) 0.093(3) 0.037(5) Uiso d D 1 . .
H H4 0.855(3) 0.261(4) 0.060(3) 0.040(6) Uiso d D 1 . .
N N3 1.5787(3) 0.2474(3) -0.1503(2) 0.0483(4) Uani d . 1 . .
N N4 1.2752(3) 0.3278(3) -0.1626(2) 0.0446(3) Uani d . 1 . .
N N5 1.4271(2) 0.2879(2) -0.15632(16) 0.0310(3) Uani d . 1 . .
Cu Cu1 1.0000 0.0000 0.0000 0.02769(12) Uani d S 1 . .

loop_
_atom_site_aniso_label
_atom_site_aniso_U_11
_atom_site_aniso_U_22
_atom_site_aniso_U_33
_atom_site_aniso_U_12
_atom_site_aniso_U_13
_atom_site_aniso_U_23
C1 0.0421(9) 0.0354(8) 0.0248(8) 0.0114(7) -0.0028(6) 0.0058(6)
C2 0.0409(9) 0.0375(8) 0.0246(7) 0.0085(7) 0.0031(6) -0.0030(6)
C3 0.0374(8) 0.0407(9) 0.0331(8) 0.0141(7) 0.0078(7) -0.0065(7)
N1 0.0284(6) 0.0309(6) 0.0293(6) 0.0132(5) -0.0013(5) 0.0012(5)
N2 0.0278(6) 0.0320(7) 0.0304(7) 0.0136(5) -0.0001(5) -0.0004(5)
N3 0.0379(8) 0.0398(8) 0.0659(11) 0.0211(7) 0.0029(7) 0.0040(7)
N4 0.0365(7) 0.0575(9) 0.0397(8) 0.0255(7) 0.0029(6) 0.0027(7)
N5 0.0288(6) 0.0254(6) 0.0294(6) 0.0069(5) 0.0043(5) 0.0056(5)
Cu1 0.02519(16) 0.03367(17) 0.02129(17) 0.01466(12) -0.00046(10) -0.00212(10)

loop_
_atom_type_symbol
_atom_type_description
_atom_type_scat_dispersion_real
_atom_type_scat_dispersion_imag
_atom_type_scat_source
C C 0.0033 0.0016 'International Tables Vol C Tables 4.2.6.8 and 6.1.1.4'
H H 0.0000 0.0000 'International Tables Vol C Tables 4.2.6.8 and 6.1.1.4'
N N 0.0061 0.0033 'International Tables Vol C Tables 4.2.6.8 and 6.1.1.4'
Cu Cu 0.3201 1.2651 'International Tables Vol C Tables 4.2.6.8 and 6.1.1.4'

loop_
_geom_angle_atom_site_label_1
_geom_angle_atom_site_label_2
_geom_angle_atom_site_label_3
_geom_angle_site_symmetry_1
_geom_angle_site_symmetry_3
_geom_angle
_geom_angle_publ_flag
N1 C1 C2 . . 111.99(13) ?
N1 C1 H1A . . 109.2 ?
C2 C1 H1A . . 109.2 ?
N1 C1 H1B . . 109.2 ?
C2 C1 H1B . . 109.2 ?
H1A C1 H1B . . 107.9 ?
C1 C2 C3 . . 114.90(15) ?
C1 C2 H2A . . 108.5 ?
C3 C2 H2A . . 108.5 ?
C1 C2 H2B . . 108.5 ?
C3 C2 H2B . . 108.5 ?
H2A C2 H2B . . 107.5 ?
N2 C3 C2 . . 111.68(13) ?
N2 C3 H3A . . 109.3 ?
C2 C3 H3A . . 109.3 ?
N2 C3 H3B . . 109.3 ?
C2 C3 H3B . . 109.3 ?
H3A C3 H3B . . 107.9 ?
C1 N1 Cu1 . . 115.28(10) ?
C1 N1 H1 . . 107.0(13) ?
Cu1 N1 H1 . . 109.1(14) ?
C1 N1 H2 . . 106.5(15) ?
Cu1 N1 H2 . . 110.7(14) ?
H1 N1 H2 . . 108.1(19) ?
C3 N2 Cu1 . . 118.90(11) ?
C3 N2 H3 . . 108.0(15) ?
Cu1 N2 H3 . . 101.3(15) ?
C3 N2 H4 . . 110.7(17) ?
Cu1 N2 H4 . . 113.0(17) ?
H3 N2 H4 . . 103(2) ?
N5 N4 Cu1 . . 99.05(12) y
N4 N5 N3 . . 179.8(2) y
N2 Cu1 N2 . 2_755 180.00(7) ?
N2 Cu1 N1 . . 87.19(5) y
N2 Cu1 N1 2_755 . 92.81(5) ?
N2 Cu1 N1 . 2_755 92.81(5) ?
N2 Cu1 N1 2_755 2_755 87.19(5) ?
N1 Cu1 N1 . 2_755 180.00(6) ?
N2 Cu1 N4 . . 83.92(5) y
N2 Cu1 N4 2_755 . 96.08(5) ?
N1 Cu1 N4 . . 87.19(5) y
N1 Cu1 N4 2_755 . 92.81(5) ?

loop_
_geom_bond_atom_site_label_1
_geom_bond_atom_site_label_2
_geom_bond_site_symmetry_2
_geom_bond_distance
_geom_bond_publ_flag
C1 N1 . 1.486(2) ?
C1 C2 . 1.509(3) ?
C1 H1A . 0.9700 ?
C1 H1B . 0.9700 ?
C2 C3 . 1.513(2) ?
C2 H2A . 0.9700 ?
C2 H2B . 0.9700 ?
C3 N2 . 1.480(2) ?
C3 H3A . 0.9700 ?
C3 H3B . 0.9700 ?
N1 Cu1 . 2.0333(13) y
N1 H1 . 0.843(14) ?
N1 H2 . 0.852(15) ?
N2 Cu1 . 2.0302(13) y
N2 H3 . 0.826(16) ?
N2 H4 . 0.801(15) ?
N3 N5 . 1.169(2) y
N4 N5 . 1.168(2) y
N4 Cu1 . 2.6740(17) y
Cu1 N2 2_755 2.0302(13) ?
Cu1 N1 2_755 2.0333(13) ?

loop_
_geom_hbond_atom_site_label_D
_geom_hbond_atom_site_label_H
_geom_hbond_atom_site_label_A
_geom_hbond_site_symmetry_A
_geom_hbond_distance_DH
_geom_hbond_distance_HA
_geom_hbond_distance_DA
_geom_hbond_angle_DHA
N1 H1 N3 2_855 0.843(14) 2.123(15) 2.962(2) 173.3(19)
N1 H2 N4 2_865 0.852(15) 2.664(16) 3.511(2) 173.4(19)
N2 H3 N3 2_865 0.826(16) 2.438(17) 3.220(2) 158(2)
N2 H4 N3 1_455 0.801(15) 2.305(17) 3.078(2) 162(2)

loop_
_geom_torsion_atom_site_label_1
_geom_torsion_atom_site_label_2
_geom_torsion_atom_site_label_3
_geom_torsion_atom_site_label_4
_geom_torsion_site_symmetry_1
_geom_torsion_site_symmetry_2
_geom_torsion_site_symmetry_3
_geom_torsion_site_symmetry_4
_geom_torsion
_geom_torsion_publ_flag
N1 C1 C2 C3 . . . . 64.96(19) ?
C1 C2 C3 N2 . . . . -60.6(2) ?
C2 C1 N1 Cu1 . . . . -66.39(15) ?
C2 C3 N2 Cu1 . . . . 60.49(17) ?
C3 N2 Cu1 N1 . . . . -50.92(12) ?
C3 N2 Cu1 N1 . . . 2_755 129.08(12) ?
C3 N2 Cu1 N4 . . . . -138.39(12) ?
C1 N1 Cu1 N2 . . . . 52.35(11) ?
C1 N1 Cu1 N2 . . . 2_755 -127.65(11) ?
C1 N1 Cu1 N4 . . . . 136.40(11) ?
N5 N4 Cu1 N2 . . . . 137.75(12) ?
N5 N4 Cu1 N2 . . . 2_755 -42.25(12) ?
N5 N4 Cu1 N1 . . . . 50.28(12) ?
N5 N4 Cu1 N1 . . . 2_755 -129.72(12) ?
